data_2201022
loop_
_publ_author_name
'N\"ather, Christian'
'Kr\"uger, Oliver'
'Wille, Uta'

_publ_section_title
<i>cis</i>-[4a]-<i>cisoid</i>-[4a,4b]-<i>cis</i>-[4b]-4b,8b-Diethyl-1,3,5,7-tetramethylperhydro-1,3,5,7-tetraazabiphenylene-2,4,6,8-tetraone
_journal_issue 4
_journal_name_full 'Acta Crystallographica Section E'
_journal_page_first o407
_journal_page_last o408
_journal_paper_doi 10.1107/S1600536802004464
_journal_volume 58
_journal_year 2002
_chemical_formula_iupac 'C16 H24 N4 O4'
_chemical_formula_moiety 'C16 H24 N4 O4'
_chemical_formula_sum 'C16 H24 N4 O4'
_chemical_formula_weight 336.39
_chemical_name_common
;
cis-[4a]-cisoid-[4a,4b]-cis-[4b]-4b,8b-Diethyl-1,3,5,7-tetramethylperhydro-
1,3,5,7-tetraazabiphenylene-2,4,6,8-tetraone
;
_chemical_name_systematic
;
 ?
;
_space_group_IT_number 61
_symmetry_cell_setting orthorhombic
_symmetry_space_group_name_Hall '-P 2ac 2ab'
_symmetry_space_group_name_H-M 'P b c a'
_atom_sites_solution_hydrogens geom
_atom_sites_solution_primary direct
_atom_sites_solution_secondary difmap
_audit_creation_method SHELXL-97
_cell_angle_alpha 90.00
_cell_angle_beta 90.00
_cell_angle_gamma 90.00
_cell_formula_units_Z 8
_cell_length_a 10.0526(5)
_cell_length_b 13.5979(6)
_cell_length_c 24.7047(16)
_cell_measurement_reflns_used 8000
_cell_measurement_temperature 170(2)
_cell_measurement_theta_max 23
_cell_measurement_theta_min 16
_cell_volume 3377.0(3)
_computing_cell_refinement 'IPDS Program Package'
_computing_data_collection 'IPDS Program Package (Stoe & Cie, 1998)'
_computing_data_reduction 'IPDS Program Package'
_computing_molecular_graphics 'XP in SHELXTL (Bruker, 1998)'
_computing_publication_material 'CIFTAB in SHELXL97'
_computing_structure_refinement 'SHELXL97 (Sheldrick, 1997)'
_computing_structure_solution 'SHELXS97 (Sheldrick, 1997)'
_diffrn_ambient_temperature 170(2)
_diffrn_measured_fraction_theta_full 0.992
_diffrn_measured_fraction_theta_max 0.992
_diffrn_measurement_device_type 'Stoe Imaging Plate Diffraction Systems'
_diffrn_measurement_method \f
_diffrn_radiation_monochromator graphite
_diffrn_radiation_source 'fine-focus sealed tube'
_diffrn_radiation_type MoK\a
_diffrn_radiation_wavelength 0.71073
_diffrn_reflns_av_R_equivalents 0.0550
_diffrn_reflns_av_sigmaI/netI 0.0307
_diffrn_reflns_limit_h_max 9
_diffrn_reflns_limit_h_min -13
_diffrn_reflns_limit_k_max 17
_diffrn_reflns_limit_k_min -16
_diffrn_reflns_limit_l_max 32
_diffrn_reflns_limit_l_min -32
_diffrn_reflns_number 18252
_diffrn_reflns_theta_full 28.06
_diffrn_reflns_theta_max 28.06
_diffrn_reflns_theta_min 2.65
_diffrn_standards_decay_% none
_diffrn_standards_interval_time 0
_diffrn_standards_number 0
_exptl_absorpt_coefficient_mu 0.097
_exptl_absorpt_correction_type none
_exptl_crystal_colour colourless
_exptl_crystal_density_diffrn 1.323
_exptl_crystal_density_method 'not measured'
_exptl_crystal_description 'irregular block'
_exptl_crystal_F_000 1440
_exptl_crystal_size_max 0.5
_exptl_crystal_size_mid 0.4
_exptl_crystal_size_min 0.4
_refine_diff_density_max 0.337
_refine_diff_density_min -0.255
_refine_ls_extinction_coef 0.0153(17)
_refine_ls_extinction_expression Fc^*^=kFc[1+0.001xFc^2^\l^3^/sin(2\q)]^-1/4^
_refine_ls_extinction_method SHELXL97
_refine_ls_goodness_of_fit_ref 1.059
_refine_ls_hydrogen_treatment mixed
_refine_ls_matrix_type full
_refine_ls_number_parameters 224
_refine_ls_number_reflns 4071
_refine_ls_number_restraints 0
_refine_ls_restrained_S_all 1.059
_refine_ls_R_factor_all 0.0502
_refine_ls_R_factor_gt 0.0450
_refine_ls_shift/su_max 0.001
_refine_ls_shift/su_mean 0.000
_refine_ls_structure_factor_coef Fsqd
_refine_ls_weighting_details 'calc w = 1/[\s^2^(Fo^2^)+(0.0755P)^2^+0.8246P] where P = (Fo^2^+2Fc^2^)/3'
_refine_ls_weighting_scheme calc
_refine_ls_wR_factor_gt 0.1233
_refine_ls_wR_factor_ref 0.1282
_reflns_number_gt 3572
_reflns_number_total 4071
_reflns_threshold_expression I>2\s(I)
_cod_data_source_file bt6120.cif
_cod_data_source_block I
_cod_database_code 2201022
_cod_database_fobs_code 2201022

loop_
_symmetry_equiv_pos_as_xyz
'x, y, z'
'-x+1/2, -y, z+1/2'
'-x, y+1/2, -z+1/2'
'x+1/2, -y+1/2, -z'
'-x, -y, -z'
'x-1/2, y, -z-1/2'
'x, -y-1/2, z-1/2'
'-x-1/2, y-1/2, z'

loop_
_atom_site_label
_atom_site_fract_x
_atom_site_fract_y
_atom_site_fract_z
_atom_site_U_iso_or_equiv
_atom_site_adp_type
_atom_site_calc_flag
_atom_site_refinement_flags
_atom_site_occupancy
_atom_site_disorder_assembly
_atom_site_disorder_group
_atom_site_type_symbol
N1 0.77433(9) 0.70466(7) 0.55871(4) 0.0208(2) Uani d . 1 . . N
C2 0.65656(11) 0.74245(8) 0.57482(4) 0.0220(2) Uani d . 1 . . C
N3 0.56459(10) 0.68100(8) 0.60127(4) 0.0266(2) Uani d . 1 . . N
C4 0.58656(12) 0.58394(9) 0.61339(5) 0.0277(3) Uani d . 1 . . C
C5 0.72178(12) 0.54584(8) 0.60157(4) 0.0232(2) Uani d . 1 . . C
H5 0.7149 0.4753 0.5904 0.028 Uiso calc R 1 . . H
C6 0.81122(11) 0.60074(8) 0.56098(4) 0.0200(2) Uani d . 1 . . C
C11 0.85993(13) 0.77272(9) 0.52851(5) 0.0274(3) Uani d . 1 . . C
H11A 0.8103 0.8000 0.4979 0.041 Uiso calc R 1 . . H
H11B 0.9382 0.7374 0.5151 0.041 Uiso calc R 1 . . H
H11C 0.8885 0.8262 0.5524 0.041 Uiso calc R 1 . . H
O12 0.62750(10) 0.82876(7) 0.56695(4) 0.0315(2) Uani d . 1 . . O
C13 0.43829(13) 0.72469(11) 0.61910(6) 0.0373(3) Uani d . 1 . . C
H13A 0.3647 0.6806 0.6096 0.056 Uiso calc R 1 . . H
H13B 0.4256 0.7883 0.6012 0.056 Uiso calc R 1 . . H
H13C 0.4403 0.7343 0.6584 0.056 Uiso calc R 1 . . H
O14 0.50075(10) 0.53379(8) 0.63444(5) 0.0427(3) Uani d . 1 . . O
C16 0.82243(13) 0.55515(9) 0.50490(4) 0.0261(2) Uani d . 1 . . C
H16A 0.8932 0.5894 0.4844 0.031 Uiso calc R 1 . . H
H16B 0.8487 0.4853 0.5086 0.031 Uiso calc R 1 . . H
C17 0.69285(16) 0.56121(12) 0.47333(5) 0.0402(3) Uani d . 1 . . C
H17A 0.6215 0.5301 0.4943 0.060 Uiso calc R 1 . . H
H17B 0.7030 0.5271 0.4386 0.060 Uiso calc R 1 . . H
H17C 0.6705 0.6303 0.4668 0.060 Uiso calc R 1 . . H
N21 0.81269(10) 0.64213(8) 0.68076(4) 0.0266(2) Uani d . 1 . . N
C22 0.90304(12) 0.71474(9) 0.68730(5) 0.0259(2) Uani d . 1 . . C
N23 1.01088(10) 0.72111(7) 0.65134(4) 0.0240(2) Uani d . 1 . . N
C24 1.03300(11) 0.65762(9) 0.60907(4) 0.0245(2) Uani d . 1 . . C
C25 0.93057(11) 0.58007(8) 0.60054(4) 0.0222(2) Uani d . 1 . . C
H25 0.9759 0.5180 0.5891 0.027 Uiso calc R 1 . . H
C26 0.83177(12) 0.55596(8) 0.64633(4) 0.0233(2) Uani d . 1 . . C
C31 0.70990(15) 0.63772(13) 0.72255(6) 0.0425(4) Uani d . 1 . . C
H31A 0.7514 0.6253 0.7578 0.064 Uiso calc R 1 . . H
H31B 0.6475 0.5845 0.7142 0.064 Uiso calc R 1 . . H
H31C 0.6619 0.7004 0.7237 0.064 Uiso calc R 1 . . H
O32 0.89221(11) 0.77565(8) 0.72330(4) 0.0413(3) Uani d . 1 . . O
O34 1.12939(10) 0.66512(9) 0.57957(4) 0.0392(3) Uani d . 1 . . O
C33 1.10421(13) 0.80263(9) 0.66012(5) 0.0310(3) Uani d . 1 . . C
H33A 1.1691 0.8044 0.6305 0.047 Uiso calc R 1 . . H
H33B 1.1507 0.7931 0.6946 0.047 Uiso calc R 1 . . H
H33C 1.0551 0.8648 0.6611 0.047 Uiso calc R 1 . . H
C36 0.86002(15) 0.46367(10) 0.67905(5) 0.0356(3) Uani d . 1 . . C
H36A 0.8724 0.4074 0.6541 0.043 Uiso calc R 1 . . H
H36B 0.7827 0.4490 0.7025 0.043 Uiso calc R 1 . . H
C37 0.98353(19) 0.47523(13) 0.71397(7) 0.0527(4) Uani d . 1 . . C
H37A 1.0590 0.4943 0.6912 0.079 Uiso calc R 1 . . H
H37B 1.0033 0.4127 0.7320 0.079 Uiso calc R 1 . . H
H37C 0.9679 0.5262 0.7413 0.079 Uiso calc R 1 . . H

loop_
_atom_site_aniso_label
_atom_site_aniso_U_11
_atom_site_aniso_U_22
_atom_site_aniso_U_33
_atom_site_aniso_U_12
_atom_site_aniso_U_13
_atom_site_aniso_U_23
N1 0.0218(5) 0.0170(4) 0.0235(4) 0.0008(3) 0.0024(3) 0.0016(3)
C2 0.0225(5) 0.0216(5) 0.0220(5) 0.0001(4) -0.0008(4) -0.0013(4)
N3 0.0203(5) 0.0287(5) 0.0310(5) -0.0010(4) 0.0031(4) 0.0000(4)
C4 0.0269(6) 0.0291(6) 0.0270(5) -0.0075(5) -0.0012(4) 0.0014(4)
C5 0.0288(6) 0.0186(5) 0.0221(5) -0.0044(4) -0.0028(4) 0.0010(4)
C6 0.0227(5) 0.0179(5) 0.0196(4) 0.0017(4) -0.0020(4) -0.0011(3)
C11 0.0286(6) 0.0229(5) 0.0307(5) -0.0009(4) 0.0066(4) 0.0053(4)
O12 0.0334(5) 0.0230(4) 0.0382(5) 0.0073(3) 0.0043(4) 0.0009(3)
C13 0.0220(6) 0.0460(8) 0.0438(7) 0.0032(5) 0.0070(5) -0.0001(6)
O14 0.0344(5) 0.0419(6) 0.0517(6) -0.0147(4) 0.0057(4) 0.0099(5)
C16 0.0339(6) 0.0236(5) 0.0207(5) 0.0035(4) -0.0030(4) -0.0040(4)
C17 0.0463(8) 0.0452(8) 0.0290(6) 0.0043(6) -0.0141(6) -0.0066(5)
N21 0.0297(5) 0.0279(5) 0.0222(4) -0.0082(4) 0.0053(4) -0.0060(4)
C22 0.0299(6) 0.0236(5) 0.0242(5) -0.0026(5) 0.0000(4) -0.0034(4)
N23 0.0240(5) 0.0217(5) 0.0263(4) -0.0037(4) -0.0009(4) -0.0008(3)
C24 0.0214(5) 0.0290(6) 0.0231(5) 0.0020(4) -0.0023(4) -0.0002(4)
C25 0.0241(5) 0.0217(5) 0.0209(5) 0.0035(4) -0.0027(4) -0.0022(4)
C26 0.0296(6) 0.0204(5) 0.0198(5) -0.0033(4) -0.0033(4) -0.0001(4)
C31 0.0412(8) 0.0564(9) 0.0298(6) -0.0203(7) 0.0147(5) -0.0122(6)
O32 0.0471(6) 0.0382(5) 0.0387(5) -0.0125(4) 0.0088(4) -0.0192(4)
O34 0.0238(4) 0.0575(7) 0.0362(5) -0.0051(4) 0.0063(4) -0.0080(4)
C33 0.0303(6) 0.0265(6) 0.0362(6) -0.0093(5) -0.0025(5) 0.0011(5)
C36 0.0504(8) 0.0268(6) 0.0295(6) -0.0074(6) -0.0134(5) 0.0078(4)
C37 0.0668(11) 0.0424(8) 0.0490(8) -0.0069(8) -0.0321(8) 0.0149(7)

loop_
_atom_type_symbol
_atom_type_description
_atom_type_scat_dispersion_real
_atom_type_scat_dispersion_imag
_atom_type_scat_source
C C 0.0033 0.0016 'International Tables Vol C Tables 4.2.6.8 and 6.1.1.4'
H H 0.0000 0.0000 'International Tables Vol C Tables 4.2.6.8 and 6.1.1.4'
N N 0.0061 0.0033 'International Tables Vol C Tables 4.2.6.8 and 6.1.1.4'
O O 0.0106 0.0060 'International Tables Vol C Tables 4.2.6.8 and 6.1.1.4'

loop_
_geom_angle_atom_site_label_1
_geom_angle_atom_site_label_2
_geom_angle_atom_site_label_3
_geom_angle
_geom_angle_publ_flag
C2 N1 C6 125.37(9) n
C2 N1 C11 115.08(9) n
C6 N1 C11 118.70(9) n
O12 C2 N1 121.79(11) n
O12 C2 N3 119.08(11) n
N1 C2 N3 119.13(10) n
C4 N3 C2 124.55(10) n
C4 N3 C13 117.57(11) n
C2 N3 C13 117.83(11) n
O14 C4 N3 121.25(12) n
O14 C4 C5 122.55(12) n
N3 C4 C5 116.15(10) n
C4 C5 C6 119.59(9) n
C4 C5 C26 118.43(9) n
C6 C5 C26 90.29(8) n
C4 C5 H5 109.0 n
C6 C5 H5 109.0 n
C26 C5 H5 109.0 n
N1 C6 C16 112.19(9) n
N1 C6 C5 110.20(9) n
C16 C6 C5 116.01(9) n
N1 C6 C25 112.96(9) n
C16 C6 C25 115.87(9) n
C5 C6 C25 87.37(8) n
N1 C11 H11A 109.5 n
N1 C11 H11B 109.5 n
H11A C11 H11B 109.5 n
N1 C11 H11C 109.5 n
H11A C11 H11C 109.5 n
H11B C11 H11C 109.5 n
N3 C13 H13A 109.5 n
N3 C13 H13B 109.5 n
H13A C13 H13B 109.5 n
N3 C13 H13C 109.5 n
H13A C13 H13C 109.5 n
H13B C13 H13C 109.5 n
C17 C16 C6 112.41(10) n
C17 C16 H16A 109.1 n
C6 C16 H16A 109.1 n
C17 C16 H16B 109.1 n
C6 C16 H16B 109.1 n
H16A C16 H16B 107.9 n
C16 C17 H17A 109.5 n
C16 C17 H17B 109.5 n
H17A C17 H17B 109.5 n
C16 C17 H17C 109.5 n
H17A C17 H17C 109.5 n
H17B C17 H17C 109.5 n
C22 N21 C26 124.58(10) n
C22 N21 C31 114.87(10) n
C26 N21 C31 118.11(10) n
O32 C22 N21 121.55(12) n
O32 C22 N23 119.22(11) n
N21 C22 N23 119.23(10) n
C24 N23 C22 124.57(10) n
C24 N23 C33 118.92(10) n
C22 N23 C33 116.51(10) n
O34 C24 N23 122.13(11) n
O34 C24 C25 121.70(11) n
N23 C24 C25 116.16(10) n
C24 C25 C26 119.51(9) n
C24 C25 C6 119.27(9) n
C26 C25 C6 90.15(8) n
C24 C25 H25 108.8 n
C26 C25 H25 108.8 n
C6 C25 H25 108.8 n
N21 C26 C36 112.17(10) n
N21 C26 C25 109.97(9) n
C36 C26 C25 116.48(11) n
N21 C26 C5 112.83(9) n
C36 C26 C5 115.72(9) n
C25 C26 C5 87.45(8) n
N21 C31 H31A 109.5 n
N21 C31 H31B 109.5 n
H31A C31 H31B 109.5 n
N21 C31 H31C 109.5 n
H31A C31 H31C 109.5 n
H31B C31 H31C 109.5 n
N23 C33 H33A 109.5 n
N23 C33 H33B 109.5 n
H33A C33 H33B 109.5 n
N23 C33 H33C 109.5 n
H33A C33 H33C 109.5 n
H33B C33 H33C 109.5 n
C26 C36 C37 111.66(11) n
C26 C36 H36A 109.3 n
C37 C36 H36A 109.3 n
C26 C36 H36B 109.3 n
C37 C36 H36B 109.3 n
H36A C36 H36B 107.9 n
C36 C37 H37A 109.5 n
C36 C37 H37B 109.5 n
H37A C37 H37B 109.5 n
C36 C37 H37C 109.5 n
H37A C37 H37C 109.5 n
H37B C37 H37C 109.5 n

loop_
_geom_bond_atom_site_label_1
_geom_bond_atom_site_label_2
_geom_bond_site_symmetry_2
_geom_bond_distance
_geom_bond_publ_flag
N1 C2 . 1.3505(14) n
N1 C6 . 1.4620(13) n
N1 C11 . 1.4676(14) n
C2 O12 . 1.2249(15) n
C2 N3 . 1.4072(15) n
N3 C4 . 1.3712(16) n
N3 C13 . 1.4693(16) n
C4 O14 . 1.2164(15) n
C4 C5 . 1.4837(17) n
C5 C6 . 1.5399(15) n
C5 C26 . 1.5699(15) n
C5 H5 . 1.0000 n
C6 C16 . 1.5220(14) n
C6 C25 . 1.5728(14) n
C11 H11A . 0.9800 n
C11 H11B . 0.9800 n
C11 H11C . 0.9800 n
C13 H13A . 0.9800 n
C13 H13B . 0.9800 n
C13 H13C . 0.9800 n
C16 C17 . 1.5205(18) n
C16 H16A . 0.9900 n
C16 H16B . 0.9900 n
C17 H17A . 0.9800 n
C17 H17B . 0.9800 n
C17 H17C . 0.9800 n
N21 C22 . 1.3512(15) n
N21 C26 . 1.4606(14) n
N21 C31 . 1.4620(16) n
C22 O32 . 1.2202(15) n
C22 N23 . 1.4042(15) n
N23 C24 . 1.3731(15) n
N23 C33 . 1.4683(15) n
C24 O34 . 1.2167(15) n
C24 C25 . 1.4888(16) n
C25 C26 . 1.5407(15) n
C25 H25 . 1.0000 n
C26 C36 . 1.5195(16) n
C31 H31A . 0.9800 n
C31 H31B . 0.9800 n
C31 H31C . 0.9800 n
C33 H33A . 0.9800 n
C33 H33B . 0.9800 n
C33 H33C . 0.9800 n
C36 C37 . 1.520(2) n
C36 H36A . 0.9900 n
C36 H36B . 0.9900 n
C37 H37A . 0.9800 n
C37 H37B . 0.9800 n
C37 H37C . 0.9800 n

loop_
_geom_torsion_atom_site_label_1
_geom_torsion_atom_site_label_2
_geom_torsion_atom_site_label_3
_geom_torsion_atom_site_label_4
_geom_torsion
_geom_torsion_publ_flag
C6 N1 C2 O12 -172.81(10) n
C11 N1 C2 O12 -3.56(15) n
C6 N1 C2 N3 7.06(16) n
C11 N1 C2 N3 176.31(10) n
O12 C2 N3 C4 -178.57(11) n
N1 C2 N3 C4 1.56(16) n
O12 C2 N3 C13 -1.13(16) n
N1 C2 N3 C13 179.00(10) n
C2 N3 C4 O14 -177.06(11) n
C13 N3 C4 O14 5.50(18) n
C2 N3 C4 C5 5.51(16) n
C13 N3 C4 C5 -171.93(11) n
O14 C4 C5 C6 162.37(11) n
N3 C4 C5 C6 -20.24(15) n
O14 C4 C5 C26 -89.33(14) n
N3 C4 C5 C26 88.06(13) n
C2 N1 C6 C16 110.91(12) n
C11 N1 C6 C16 -57.98(13) n
C2 N1 C6 C5 -19.99(14) n
C11 N1 C6 C5 171.12(9) n
C2 N1 C6 C25 -115.88(11) n
C11 N1 C6 C25 75.23(12) n
C4 C5 C6 N1 26.08(13) n
C26 C5 C6 N1 -97.30(9) n
C4 C5 C6 C16 -102.77(12) n
C26 C5 C6 C16 133.85(9) n
C4 C5 C6 C25 139.61(10) n
C26 C5 C6 C25 16.23(8) n
N1 C6 C16 C17 -59.58(14) n
C5 C6 C16 C17 68.30(13) n
C25 C6 C16 C17 168.66(11) n
C26 N21 C22 O32 -167.04(12) n
C31 N21 C22 O32 -5.17(19) n
C26 N21 C22 N23 13.90(18) n
C31 N21 C22 N23 175.77(12) n
O32 C22 N23 C24 -179.40(12) n
N21 C22 N23 C24 -0.31(17) n
O32 C22 N23 C33 -0.07(17) n
N21 C22 N23 C33 179.02(11) n
C22 N23 C24 O34 -178.62(12) n
C33 N23 C24 O34 2.06(17) n
C22 N23 C24 C25 2.66(16) n
C33 N23 C24 C25 -176.66(10) n
O34 C24 C25 C26 164.12(11) n
N23 C24 C25 C26 -17.16(15) n
O34 C24 C25 C6 -87.18(14) n
N23 C24 C25 C6 91.55(12) n
N1 C6 C25 C24 -30.17(13) n
C16 C6 C25 C24 101.22(12) n
C5 C6 C25 C24 -141.03(10) n
N1 C6 C25 C26 94.31(9) n
C16 C6 C25 C26 -134.29(10) n
C5 C6 C25 C26 -16.54(8) n
C22 N21 C26 C36 105.21(14) n
C31 N21 C26 C36 -56.12(16) n
C22 N21 C26 C25 -26.12(15) n
C31 N21 C26 C25 172.55(11) n
C22 N21 C26 C5 -121.94(12) n
C31 N21 C26 C5 76.72(14) n
C24 C25 C26 N21 27.11(14) n
C6 C25 C26 N21 -97.17(9) n
C24 C25 C26 C36 -101.91(12) n
C6 C25 C26 C36 133.80(10) n
C24 C25 C26 C5 140.50(10) n
C6 C25 C26 C5 16.22(8) n
C4 C5 C26 N21 -30.30(13) n
C6 C5 C26 N21 94.04(10) n
C4 C5 C26 C36 100.79(13) n
C6 C5 C26 C36 -134.86(11) n
C4 C5 C26 C25 -140.92(10) n
C6 C5 C26 C25 -16.57(8) n
N21 C26 C36 C37 -58.83(16) n
C25 C26 C36 C37 69.13(15) n
C5 C26 C36 C37 169.77(13) n
